data_7001116
loop_
_publ_author_name
'Jankov\'a, \<St\<ep\'anka'
'C\'isa\<rov\'a, Ivana'
'Uhl\'ik, Filip'
'\<Stepni\<cka, Petr'
'Kotora, Martin'

_publ_section_title
;
 Synthesis and characterisation of Dewar benzene--ferrocene conjugates
;
_journal_issue 17
_journal_name_full 'Dalton Transactions'
_journal_page_first 3137
_journal_page_last 3139
_journal_paper_doi 10.1039/b904488b
_journal_year 2009
_chemical_formula_moiety 'C21 H24 Fe'
_chemical_formula_sum 'C21 H24 Fe'
_chemical_formula_weight 332.25
_chemical_name_common 1-ferrocenyl-2,3,4,5,6-pentamethylbenzene
_chemical_name_systematic
;
1-ferrocenyl-2,3,4,5,6-pentamethylbenzene
;
_space_group_IT_number 14
_symmetry_cell_setting monoclinic
_symmetry_space_group_name_Hall '-P 2ybc'
_symmetry_space_group_name_H-M 'P 1 21/c 1'
_atom_sites_solution_hydrogens geom
_atom_sites_solution_primary direct
_atom_sites_solution_secondary difmap
_audit_creation_method SHELXL-97
_cell_angle_alpha 90.00
_cell_angle_beta 102.700(1)
_cell_angle_gamma 90.00
_cell_formula_units_Z 4
_cell_length_a 20.1331(2)
_cell_length_b 9.1392(2)
_cell_length_c 8.9108(4)
_cell_measurement_reflns_used 3825
_cell_measurement_temperature 150(2)
_cell_measurement_theta_max 27.48
_cell_measurement_theta_min 0.41
_cell_volume 1599.48(8)
_computing_cell_refinement 'HKL Scalepack (Otwinowski & Minor, 1997)'
_computing_data_collection 'Collect (Nonius BV, 1997-2000)'
_computing_data_reduction 'HKL Denzo and Scalepack (Otwinowski & Minor, 1997)'
_computing_molecular_graphics 'PLATON (Spek, 2001)'
_computing_publication_material 'PLATON (Spek, 2001)'
_computing_structure_refinement 'SHELXL-97 (Sheldrick, 1997)'
_computing_structure_solution 'SIR97 (Altomare et al., 1994)'
_diffrn_ambient_temperature 150(2)
_diffrn_detector_area_resol_mean 9.091
_diffrn_measured_fraction_theta_full 0.997
_diffrn_measured_fraction_theta_max 0.997
_diffrn_measurement_device_type KappaCCD
_diffrn_measurement_method '\w and \p scans to fill the Ewald sphere'
_diffrn_radiation_monochromator 'horizontally mounted graphite crystal'
_diffrn_radiation_source 'fine-focus sealed tube'
_diffrn_radiation_type MoK\a
_diffrn_radiation_wavelength 0.71073
_diffrn_reflns_av_R_equivalents 0.042
_diffrn_reflns_av_sigmaI/netI 0.0286
_diffrn_reflns_limit_h_max 26
_diffrn_reflns_limit_h_min -26
_diffrn_reflns_limit_k_max 11
_diffrn_reflns_limit_k_min -11
_diffrn_reflns_limit_l_max 11
_diffrn_reflns_limit_l_min -11
_diffrn_reflns_number 22400
_diffrn_reflns_theta_full 27.49
_diffrn_reflns_theta_max 27.49
_diffrn_reflns_theta_min 2.07
_diffrn_standards_number 0
_exptl_absorpt_coefficient_mu 0.937
_exptl_absorpt_correction_type none
_exptl_crystal_colour block
_exptl_crystal_density_diffrn 1.380
_exptl_crystal_density_method 'not measured'
_exptl_crystal_description plate
_exptl_crystal_F_000 704
_exptl_crystal_size_max 0.45
_exptl_crystal_size_mid 0.25
_exptl_crystal_size_min 0.10
_refine_diff_density_max 0.330
_refine_diff_density_min -0.372
_refine_diff_density_rms 0.051
_refine_ls_extinction_method none
_refine_ls_goodness_of_fit_ref 1.022
_refine_ls_hydrogen_treatment constr
_refine_ls_matrix_type full
_refine_ls_number_parameters 204
_refine_ls_number_reflns 3665
_refine_ls_number_restraints 0
_refine_ls_restrained_S_all 1.022
_refine_ls_R_factor_all 0.0392
_refine_ls_R_factor_gt 0.0301
_refine_ls_shift/su_max 0.000
_refine_ls_shift/su_mean 0.000
_refine_ls_structure_factor_coef Fsqd
_refine_ls_weighting_details 'calc w=1/[\s^2^(Fo^2^)+(0.0390P)^2^+0.8081P] where P=(Fo^2^+2Fc^2^)/3'
_refine_ls_weighting_scheme calc
_refine_ls_wR_factor_gt 0.0761
_refine_ls_wR_factor_ref 0.0810
_reflns_number_gt 3133
_reflns_number_total 3665
_reflns_threshold_expression >2sigma(I)
_cod_data_source_file b904488b.txt
_cod_data_source_block js228p
_cod_original_sg_symbol_H-M P21/c
_cod_database_code 7001116

loop_
_symmetry_equiv_pos_as_xyz
'x, y, z'
'-x, y+1/2, -z+1/2'
'-x, -y, -z'
'x, -y-1/2, z-1/2'

loop_
_atom_site_label
_atom_site_type_symbol
_atom_site_fract_x
_atom_site_fract_y
_atom_site_fract_z
_atom_site_U_iso_or_equiv
_atom_site_adp_type
_atom_site_occupancy
_atom_site_symmetry_multiplicity
_atom_site_calc_flag
_atom_site_refinement_flags
_atom_site_disorder_assembly
_atom_site_disorder_group
Fe Fe 0.121929(11) 0.51858(2) 0.37193(2) 0.02090(9) Uani 1 1 d . . .
C1 C 0.20360(8) 0.39162(17) 0.48535(18) 0.0224(3) Uani 1 1 d . . .
C2 C 0.17979(9) 0.48602(17) 0.59031(18) 0.0231(3) Uani 1 1 d . . .
H2 H 0.2059 0.5559 0.6528 0.028 Uiso 1 1 calc R . .
C3 C 0.10974(9) 0.45600(19) 0.58396(19) 0.0262(3) Uani 1 1 d . . .
H3 H 0.0825 0.5022 0.6413 0.031 Uiso 1 1 calc R . .
C4 C 0.08904(9) 0.34282(18) 0.47427(19) 0.0269(4) Uani 1 1 d . . .
H4 H 0.0459 0.3012 0.4477 0.032 Uiso 1 1 calc R . .
C5 C 0.14603(9) 0.30459(17) 0.41245(19) 0.0247(3) Uani 1 1 d . . .
H5 H 0.1461 0.2344 0.3369 0.030 Uiso 1 1 calc R . .
C6 C 0.15024(9) 0.63793(18) 0.20184(18) 0.0276(4) Uani 1 1 d . . .
H6 H 0.1932 0.6399 0.1794 0.033 Uiso 1 1 calc R . .
C7 C 0.12681(10) 0.73181(18) 0.3063(2) 0.0289(4) Uani 1 1 d . . .
H7 H 0.1518 0.8061 0.3641 0.035 Uiso 1 1 calc R . .
C8 C 0.05862(9) 0.69264(19) 0.3073(2) 0.0314(4) Uani 1 1 d . . .
H8 H 0.0311 0.7363 0.3659 0.038 Uiso 1 1 calc R . .
C9 C 0.04000(9) 0.5747(2) 0.2027(2) 0.0324(4) Uani 1 1 d . . .
H9 H -0.0020 0.5279 0.1806 0.039 Uiso 1 1 calc R . .
C10 C 0.09645(10) 0.54049(19) 0.13773(19) 0.0293(4) Uani 1 1 d . . .
H10 H 0.0980 0.4673 0.0660 0.035 Uiso 1 1 calc R . .
C11 C 0.27316(8) 0.37137(18) 0.45578(18) 0.0240(3) Uani 1 1 d . . .
C12 C 0.29625(9) 0.22597(19) 0.44738(18) 0.0263(4) Uani 1 1 d . . .
C13 C 0.35457(9) 0.1988(2) 0.3907(2) 0.0322(4) Uani 1 1 d . . .
C14 C 0.39343(9) 0.3154(2) 0.3544(2) 0.0348(4) Uani 1 1 d . . .
C15 C 0.37548(9) 0.4593(2) 0.3817(2) 0.0318(4) Uani 1 1 d . . .
C16 C 0.31521(9) 0.48819(19) 0.43130(19) 0.0266(4) Uani 1 1 d . . .
C17 C 0.26108(10) 0.09954(19) 0.5085(2) 0.0324(4) Uani 1 1 d . . .
H17A H 0.2317 0.0501 0.4243 0.049 Uiso 1 1 calc R . .
H17B H 0.2346 0.1362 0.5778 0.049 Uiso 1 1 calc R . .
H17C H 0.2947 0.0323 0.5622 0.049 Uiso 1 1 calc R . .
C18 C 0.37595(12) 0.0421(2) 0.3674(3) 0.0465(5) Uani 1 1 d . . .
H18A H 0.4115 0.0133 0.4530 0.070 Uiso 1 1 calc R . .
H18B H 0.3923 0.0361 0.2743 0.070 Uiso 1 1 calc R . .
H18C H 0.3375 -0.0218 0.3604 0.070 Uiso 1 1 calc R . .
C19 C 0.45444(11) 0.2821(3) 0.2864(3) 0.0509(6) Uani 1 1 d . . .
H19A H 0.4863 0.2232 0.3572 0.076 Uiso 1 1 calc R . .
H19B H 0.4759 0.3720 0.2676 0.076 Uiso 1 1 calc R . .
H19C H 0.4398 0.2300 0.1913 0.076 Uiso 1 1 calc R . .
C20 C 0.41946(10) 0.5860(3) 0.3518(3) 0.0475(5) Uani 1 1 d . . .
H20A H 0.4664 0.5568 0.3755 0.071 Uiso 1 1 calc R . .
H20B H 0.4134 0.6675 0.4154 0.071 Uiso 1 1 calc R . .
H20C H 0.4065 0.6140 0.2455 0.071 Uiso 1 1 calc R . .
C21 C 0.29753(9) 0.6455(2) 0.4590(2) 0.0332(4) Uani 1 1 d . . .
H21A H 0.2521 0.6502 0.4756 0.050 Uiso 1 1 calc R . .
H21B H 0.3004 0.7036 0.3709 0.050 Uiso 1 1 calc R . .
H21C H 0.3289 0.6825 0.5480 0.050 Uiso 1 1 calc R . .

loop_
_atom_site_aniso_label
_atom_site_aniso_U_11
_atom_site_aniso_U_22
_atom_site_aniso_U_33
_atom_site_aniso_U_23
_atom_site_aniso_U_13
_atom_site_aniso_U_12
Fe 0.02615(14) 0.01617(12) 0.02023(13) 0.00117(9) 0.00479(9) -0.00011(9)
C1 0.0281(8) 0.0162(7) 0.0217(7) 0.0020(6) 0.0030(6) 0.0008(6)
C2 0.0301(9) 0.0202(8) 0.0183(7) 0.0010(6) 0.0039(6) -0.0019(6)
C3 0.0325(9) 0.0241(8) 0.0235(8) 0.0041(7) 0.0095(7) 0.0006(7)
C4 0.0295(9) 0.0202(8) 0.0307(9) 0.0062(7) 0.0060(7) -0.0036(7)
C5 0.0329(9) 0.0144(7) 0.0251(8) 0.0010(6) 0.0025(7) -0.0013(6)
C6 0.0371(9) 0.0242(8) 0.0230(8) 0.0049(7) 0.0095(7) -0.0001(7)
C7 0.0443(10) 0.0156(8) 0.0267(8) 0.0046(7) 0.0076(7) -0.0001(7)
C8 0.0386(10) 0.0240(9) 0.0330(9) 0.0073(7) 0.0109(8) 0.0109(8)
C9 0.0315(9) 0.0301(9) 0.0321(9) 0.0070(8) -0.0006(7) 0.0026(7)
C10 0.0418(10) 0.0245(8) 0.0193(8) 0.0018(7) 0.0018(7) 0.0029(7)
C11 0.0283(8) 0.0229(8) 0.0191(7) -0.0010(6) 0.0018(6) 0.0000(7)
C12 0.0294(9) 0.0252(8) 0.0218(8) -0.0008(7) 0.0003(6) 0.0023(7)
C13 0.0336(9) 0.0337(10) 0.0264(9) -0.0034(7) -0.0001(7) 0.0087(8)
C14 0.0283(9) 0.0504(12) 0.0240(8) -0.0001(8) 0.0025(7) 0.0092(8)
C15 0.0257(9) 0.0420(11) 0.0263(9) 0.0044(8) 0.0023(7) -0.0016(8)
C16 0.0275(8) 0.0278(9) 0.0226(8) 0.0021(7) 0.0014(6) -0.0013(7)
C17 0.0405(10) 0.0201(8) 0.0330(9) 0.0016(7) 0.0001(8) 0.0040(7)
C18 0.0486(12) 0.0429(12) 0.0455(12) -0.0091(10) 0.0048(10) 0.0176(10)
C19 0.0397(11) 0.0732(16) 0.0418(12) -0.0017(11) 0.0130(9) 0.0131(11)
C20 0.0331(11) 0.0570(14) 0.0532(13) 0.0136(11) 0.0109(9) -0.0067(10)
C21 0.0319(9) 0.0255(9) 0.0406(10) 0.0010(8) 0.0042(8) -0.0076(7)

loop_
_atom_type_symbol
_atom_type_description
_atom_type_scat_dispersion_real
_atom_type_scat_dispersion_imag
_atom_type_scat_source
C C 0.0033 0.0016 'International Tables Vol C Tables 4.2.6.8 and 6.1.1.4'
H H 0.0000 0.0000 'International Tables Vol C Tables 4.2.6.8 and 6.1.1.4'
Fe Fe 0.3463 0.8444 'International Tables Vol C Tables 4.2.6.8 and 6.1.1.4'

loop_
_geom_angle_atom_site_label_1
_geom_angle_atom_site_label_2
_geom_angle_atom_site_label_3
_geom_angle
_geom_angle_site_symmetry_1
_geom_angle_site_symmetry_3
_geom_angle_publ_flag
C5 Fe C4 41.02(7) . . ?
C5 Fe C3 68.75(7) . . ?
C4 Fe C3 40.89(7) . . ?
C5 Fe C9 119.80(7) . . ?
C4 Fe C9 103.92(7) . . ?
C3 Fe C9 120.83(7) . . ?
C5 Fe C8 155.79(7) . . ?
C4 Fe C8 119.91(7) . . ?
C3 Fe C8 106.56(7) . . ?
C9 Fe C8 40.73(7) . . ?
C5 Fe C7 161.09(7) . . ?
C4 Fe C7 157.63(7) . . ?
C3 Fe C7 123.75(7) . . ?
C9 Fe C7 68.33(7) . . ?
C8 Fe C7 40.72(7) . . ?
C5 Fe C10 105.81(7) . . ?
C4 Fe C10 120.16(7) . . ?
C3 Fe C10 156.60(7) . . ?
C9 Fe C10 40.64(7) . . ?
C8 Fe C10 68.59(7) . . ?
C7 Fe C10 68.41(7) . . ?
C5 Fe C6 123.43(7) . . ?
C4 Fe C6 157.84(7) . . ?
C3 Fe C6 160.88(7) . . ?
C9 Fe C6 68.31(7) . . ?
C8 Fe C6 68.54(7) . . ?
C7 Fe C6 40.65(7) . . ?
C10 Fe C6 40.64(7) . . ?
C5 Fe C2 68.20(6) . . ?
C4 Fe C2 68.49(7) . . ?
C3 Fe C2 40.72(7) . . ?
C9 Fe C2 158.84(7) . . ?
C8 Fe C2 124.62(7) . . ?
C7 Fe C2 110.83(7) . . ?
C10 Fe C2 160.27(7) . . ?
C6 Fe C2 125.81(7) . . ?
C5 Fe C1 40.91(6) . . ?
C4 Fe C1 69.01(7) . . ?
C3 Fe C1 68.74(7) . . ?
C9 Fe C1 157.23(7) . . ?
C8 Fe C1 161.52(7) . . ?
C7 Fe C1 125.98(7) . . ?
C10 Fe C1 122.91(7) . . ?
C6 Fe C1 109.71(7) . . ?
C2 Fe C1 40.40(6) . . ?
C2 C1 C5 106.04(14) . . ?
C2 C1 C11 130.74(14) . . ?
C5 C1 C11 123.11(14) . . ?
C2 C1 Fe 68.84(9) . . ?
C5 C1 Fe 67.48(9) . . ?
C11 C1 Fe 130.89(11) . . ?
C3 C2 C1 109.20(14) . . ?
C3 C2 Fe 68.96(9) . . ?
C1 C2 Fe 70.75(9) . . ?
C3 C2 H2 125.4 . . ?
C1 C2 H2 125.4 . . ?
Fe C2 H2 126.5 . . ?
C4 C3 C2 107.78(15) . . ?
C4 C3 Fe 69.14(9) . . ?
C2 C3 Fe 70.33(9) . . ?
C4 C3 H3 126.1 . . ?
C2 C3 H3 126.1 . . ?
Fe C3 H3 126.0 . . ?
C3 C4 C5 107.81(15) . . ?
C3 C4 Fe 69.97(9) . . ?
C5 C4 Fe 69.47(9) . . ?
C3 C4 H4 126.1 . . ?
C5 C4 H4 126.1 . . ?
Fe C4 H4 126.0 . . ?
C4 C5 C1 109.16(14) . . ?
C4 C5 Fe 69.51(9) . . ?
C1 C5 Fe 71.61(9) . . ?
C4 C5 H5 125.4 . . ?
C1 C5 H5 125.4 . . ?
Fe C5 H5 125.0 . . ?
C7 C6 C10 107.95(16) . . ?
C7 C6 Fe 69.51(9) . . ?
C10 C6 Fe 69.64(9) . . ?
C7 C6 H6 126.0 . . ?
C10 C6 H6 126.0 . . ?
Fe C6 H6 126.4 . . ?
C8 C7 C6 108.21(16) . . ?
C8 C7 Fe 69.55(9) . . ?
C6 C7 Fe 69.84(9) . . ?
C8 C7 H7 125.9 . . ?
C6 C7 H7 125.9 . . ?
Fe C7 H7 126.3 . . ?
C9 C8 C7 107.65(16) . . ?
C9 C8 Fe 69.63(10) . . ?
C7 C8 Fe 69.73(10) . . ?
C9 C8 H8 126.2 . . ?
C7 C8 H8 126.2 . . ?
Fe C8 H8 126.0 . . ?
C10 C9 C8 108.40(16) . . ?
C10 C9 Fe 69.90(10) . . ?
C8 C9 Fe 69.64(10) . . ?
C10 C9 H9 125.8 . . ?
C8 C9 H9 125.8 . . ?
Fe C9 H9 126.2 . . ?
C9 C10 C6 107.80(16) . . ?
C9 C10 Fe 69.46(10) . . ?
C6 C10 Fe 69.72(9) . . ?
C9 C10 H10 126.1 . . ?
C6 C10 H10 126.1 . . ?
Fe C10 H10 126.3 . . ?
C16 C11 C12 119.20(15) . . ?
C16 C11 C1 123.53(15) . . ?
C12 C11 C1 117.24(14) . . ?
C13 C12 C11 119.82(16) . . ?
C13 C12 C17 119.30(16) . . ?
C11 C12 C17 120.76(15) . . ?
C12 C13 C14 120.27(17) . . ?
C12 C13 C18 120.07(18) . . ?
C14 C13 C18 119.66(18) . . ?
C15 C14 C13 119.74(17) . . ?
C15 C14 C19 121.42(19) . . ?
C13 C14 C19 118.84(19) . . ?
C14 C15 C16 120.35(17) . . ?
C14 C15 C20 120.29(18) . . ?
C16 C15 C20 119.32(18) . . ?
C15 C16 C11 119.75(16) . . ?
C15 C16 C21 118.68(16) . . ?
C11 C16 C21 121.56(16) . . ?
C12 C17 H17A 109.5 . . ?
C12 C17 H17B 109.5 . . ?
H17A C17 H17B 109.5 . . ?
C12 C17 H17C 109.5 . . ?
H17A C17 H17C 109.5 . . ?
H17B C17 H17C 109.5 . . ?
C13 C18 H18A 109.5 . . ?
C13 C18 H18B 109.5 . . ?
H18A C18 H18B 109.5 . . ?
C13 C18 H18C 109.5 . . ?
H18A C18 H18C 109.5 . . ?
H18B C18 H18C 109.5 . . ?
C14 C19 H19A 109.5 . . ?
C14 C19 H19B 109.5 . . ?
H19A C19 H19B 109.5 . . ?
C14 C19 H19C 109.5 . . ?
H19A C19 H19C 109.5 . . ?
H19B C19 H19C 109.5 . . ?
C15 C20 H20A 109.5 . . ?
C15 C20 H20B 109.5 . . ?
H20A C20 H20B 109.5 . . ?
C15 C20 H20C 109.5 . . ?
H20A C20 H20C 109.5 . . ?
H20B C20 H20C 109.5 . . ?
C16 C21 H21A 109.5 . . ?
C16 C21 H21B 109.5 . . ?
H21A C21 H21B 109.5 . . ?
C16 C21 H21C 109.5 . . ?
H21A C21 H21C 109.5 . . ?
H21B C21 H21C 109.5 . . ?

loop_
_geom_bond_atom_site_label_1
_geom_bond_atom_site_label_2
_geom_bond_distance
_geom_bond_site_symmetry_2
_geom_bond_publ_flag
Fe C5 2.0282(16) . ?
Fe C4 2.0288(16) . ?
Fe C3 2.0399(16) . ?
Fe C9 2.0405(17) . ?
Fe C8 2.0406(17) . ?
Fe C7 2.0430(16) . ?
Fe C10 2.0464(17) . ?
Fe C6 2.0474(16) . ?
Fe C2 2.0581(16) . ?
Fe C1 2.0835(16) . ?
C1 C2 1.430(2) . ?
C1 C5 1.438(2) . ?
C1 C11 1.492(2) . ?
C2 C3 1.426(2) . ?
C2 H2 0.9300 . ?
C3 C4 1.421(2) . ?
C3 H3 0.9300 . ?
C4 C5 1.421(2) . ?
C4 H4 0.9300 . ?
C5 H5 0.9300 . ?
C6 C7 1.421(2) . ?
C6 C10 1.421(2) . ?
C6 H6 0.9300 . ?
C7 C8 1.421(3) . ?
C7 H7 0.9300 . ?
C8 C9 1.420(3) . ?
C8 H8 0.9300 . ?
C9 C10 1.419(3) . ?
C9 H9 0.9300 . ?
C10 H10 0.9300 . ?
C11 C16 1.409(2) . ?
C11 C12 1.415(2) . ?
C12 C13 1.399(2) . ?
C12 C17 1.517(2) . ?
C13 C14 1.401(3) . ?
C13 C18 1.522(3) . ?
C14 C15 1.399(3) . ?
C14 C19 1.515(3) . ?
C15 C16 1.405(3) . ?
C15 C20 1.517(3) . ?
C16 C21 1.514(2) . ?
C17 H17A 0.9600 . ?
C17 H17B 0.9600 . ?
C17 H17C 0.9600 . ?
C18 H18A 0.9600 . ?
C18 H18B 0.9600 . ?
C18 H18C 0.9600 . ?
C19 H19A 0.9600 . ?
C19 H19B 0.9600 . ?
C19 H19C 0.9600 . ?
C20 H20A 0.9600 . ?
C20 H20B 0.9600 . ?
C20 H20C 0.9600 . ?
C21 H21A 0.9600 . ?
C21 H21B 0.9600 . ?
C21 H21C 0.9600 . ?
